data_7704588
loop_
_publ_author_name
'Qian, Zhen'
'Wu, Hongping'
'Yu, Hongwei'
'Hu, Zhanggui'
'Wang, Jiyang'
'Wu, Yicheng'

_publ_section_title
;
 New polymorphism for BaTi(IO<sub>3</sub>)<sub>6</sub> with two polymorphs
 crystallizing in the same space group.
;
_journal_issue 25
_journal_name_full 'Dalton transactions (Cambridge, England : 2003)'
_journal_page_first 8443
_journal_page_last 8447
_journal_paper_doi 10.1039/d0dt00593b
_journal_volume 49
_journal_year 2020
_chemical_formula_sum 'Ba3 I18 O54 Ti3'
_chemical_formula_weight 3703.93
_space_group_crystal_system trigonal
_space_group_IT_number 148
_space_group_name_Hall '-R 3'
_space_group_name_H-M_alt 'R -3 :H'
_audit_creation_method SHELXL-2018/3
_audit_update_record
;
2019-12-19 deposited with the CCDC.	2020-05-29 downloaded from the CCDC.
;
_cell_angle_alpha 90
_cell_angle_beta 90
_cell_angle_gamma 120
_cell_formula_units_Z 1
_cell_length_a 10.9589(7)
_cell_length_b 10.9589(7)
_cell_length_c 11.1331(10)
_cell_measurement_reflns_used 1940
_cell_measurement_temperature 293(2)
_cell_measurement_theta_max 27.48
_cell_measurement_theta_min 2.82
_cell_volume 1157.93(15)
_computing_structure_refinement 'SHELXL-2018/3 (Sheldrick, 2018)'
_computing_structure_solution 'SHELXT 2014/5 (Sheldrick, 2014)'
_diffrn_ambient_temperature 293(2)
_diffrn_measured_fraction_theta_full 1.000
_diffrn_measured_fraction_theta_max 1.000
_diffrn_measurement_device_type 'Bruker APEX-II CCD'
_diffrn_radiation_type MoK\a
_diffrn_radiation_wavelength 0.71073
_diffrn_reflns_av_R_equivalents 0.0284
_diffrn_reflns_av_unetI/netI 0.0220
_diffrn_reflns_Laue_measured_fraction_full 1.000
_diffrn_reflns_Laue_measured_fraction_max 1.000
_diffrn_reflns_limit_h_max 9
_diffrn_reflns_limit_h_min -14
_diffrn_reflns_limit_k_max 14
_diffrn_reflns_limit_k_min -11
_diffrn_reflns_limit_l_max 14
_diffrn_reflns_limit_l_min -14
_diffrn_reflns_number 2964
_diffrn_reflns_point_group_measured_fraction_full 1.000
_diffrn_reflns_point_group_measured_fraction_max 1.000
_diffrn_reflns_theta_full 25.242
_diffrn_reflns_theta_max 27.486
_diffrn_reflns_theta_min 2.820
_exptl_absorpt_coefficient_mu 15.150
_exptl_crystal_colour colorless
_exptl_crystal_density_diffrn 5.312
_exptl_crystal_description bulk
_exptl_crystal_F_000 1620
_refine_diff_density_max 1.016
_refine_diff_density_min -2.575
_refine_diff_density_rms 0.462
_refine_ls_extinction_method none
_refine_ls_goodness_of_fit_ref 0.712
_refine_ls_hydrogen_treatment undef
_refine_ls_matrix_type full
_refine_ls_number_parameters 41
_refine_ls_number_reflns 601
_refine_ls_number_restraints 0
_refine_ls_restrained_S_all 0.712
_refine_ls_R_factor_all 0.0261
_refine_ls_R_factor_gt 0.0232
_refine_ls_shift/su_max 0.000
_refine_ls_shift/su_mean 0.000
_refine_ls_structure_factor_coef Fsqd
_refine_ls_weighting_details 'w=1/[\s^2^(Fo^2^)+(0.1000P)^2^] where P=(Fo^2^+2Fc^2^)/3'
_refine_ls_weighting_scheme calc
_refine_ls_wR_factor_gt 0.0751
_refine_ls_wR_factor_ref 0.0824
_reflns_Friedel_coverage 0.000
_reflns_number_gt 552
_reflns_number_total 601
_reflns_threshold_expression 'I > 2\s(I)'
_cod_data_source_file d0dt00593b2.cif
_cod_data_source_block 1_a
_cod_depositor_comments 'Adding full bibliography for 7704588--7704589.cif.'
_cod_original_cell_volume 1157.93(18)
_cod_database_code 7704588
_shelx_shelxl_version_number 2018/3
_shelx_space_group_comment
;
The symmetry employed for this shelxl refinement is uniquely defined
by the following loop, which should always be used as a source of
symmetry information in preference to the above space-group names.
They are only intended as comments.
;

loop_
_space_group_symop_operation_xyz
'x, y, z'
'-y, x-y, z'
'-x+y, -x, z'
'x+2/3, y+1/3, z+1/3'
'-y+2/3, x-y+1/3, z+1/3'
'-x+y+2/3, -x+1/3, z+1/3'
'x+1/3, y+2/3, z+2/3'
'-y+1/3, x-y+2/3, z+2/3'
'-x+y+1/3, -x+2/3, z+2/3'
'-x, -y, -z'
'y, -x+y, -z'
'x-y, x, -z'
'-x+2/3, -y+1/3, -z+1/3'
'y+2/3, -x+y+1/3, -z+1/3'
'x-y+2/3, x+1/3, -z+1/3'
'-x+1/3, -y+2/3, -z+2/3'
'y+1/3, -x+y+2/3, -z+2/3'
'x-y+1/3, x+2/3, -z+2/3'

loop_
_atom_site_label
_atom_site_type_symbol
_atom_site_fract_x
_atom_site_fract_y
_atom_site_fract_z
_atom_site_U_iso_or_equiv
_atom_site_adp_type
_atom_site_occupancy
_atom_site_site_symmetry_order
_atom_site_calc_flag
_atom_site_refinement_flags_posn
_atom_site_refinement_flags_adp
_atom_site_refinement_flags_occupancy
_atom_site_disorder_assembly
_atom_site_disorder_group
Ba1 Ba 0.000000 0.000000 0.500000 0.0107(2) Uani 1 6 d S T P . .
Ti1 Ti 0.333333 0.666667 0.666667 0.0113(5) Uani 1 6 d S T P . .
I1 I 0.11460(3) 0.40795(3) 0.45577(3) 0.0108(2) Uani 1 1 d . . . . .
O1 O 0.1681(4) 0.5521(4) 0.5675(3) 0.0125(7) Uani 1 1 d . . . . .
O2 O 0.1271(4) 0.2875(4) 0.5550(3) 0.0151(8) Uani 1 1 d . . . . .
O3 O 0.2740(4) 0.4702(4) 0.3690(4) 0.0175(8) Uani 1 1 d . . . . .

loop_
_atom_site_aniso_label
_atom_site_aniso_U_11
_atom_site_aniso_U_22
_atom_site_aniso_U_33
_atom_site_aniso_U_23
_atom_site_aniso_U_13
_atom_site_aniso_U_12
Ba1 0.0099(3) 0.0099(3) 0.0122(4) 0.000 0.000 0.00496(14)
Ti1 0.0106(6) 0.0106(6) 0.0128(11) 0.000 0.000 0.0053(3)
I1 0.0111(2) 0.0115(2) 0.0101(3) 0.00066(10) 0.00041(10) 0.00592(15)
O1 0.0114(17) 0.0141(18) 0.0124(17) -0.0010(13) 0.0008(13) 0.0066(15)
O2 0.0212(19) 0.0148(18) 0.0122(18) 0.0036(14) -0.0012(14) 0.0112(16)
O3 0.0157(18) 0.019(2) 0.0161(19) -0.0016(14) 0.0040(15) 0.0076(16)

loop_
_atom_type_symbol
_atom_type_description
_atom_type_scat_dispersion_real
_atom_type_scat_dispersion_imag
_atom_type_scat_source
Ba Ba -0.3244 2.2819 'International Tables Vol C Tables 4.2.6.8 and 6.1.1.4'
I I -0.4742 1.8119 'International Tables Vol C Tables 4.2.6.8 and 6.1.1.4'
O O 0.0106 0.0060 'International Tables Vol C Tables 4.2.6.8 and 6.1.1.4'
Ti Ti 0.2776 0.4457 'International Tables Vol C Tables 4.2.6.8 and 6.1.1.4'

loop_
_geom_angle_atom_site_label_1
_geom_angle_atom_site_label_2
_geom_angle_atom_site_label_3
_geom_angle
_geom_angle_site_symmetry_1
_geom_angle_site_symmetry_3
_geom_angle_publ_flag
O2 Ba1 O2 180.0 . 10_556 ?
O2 Ba1 O2 64.64(5) . 11_556 ?
O2 Ba1 O2 115.36(5) 10_556 11_556 ?
O2 Ba1 O2 115.36(5) . 2 ?
O2 Ba1 O2 64.64(5) 10_556 2 ?
O2 Ba1 O2 180.0 11_556 2 ?
O2 Ba1 O2 64.64(5) . 12_556 ?
O2 Ba1 O2 115.36(5) 10_556 12_556 ?
O2 Ba1 O2 115.36(5) 11_556 12_556 ?
O2 Ba1 O2 64.64(5) 2 12_556 ?
O2 Ba1 O2 115.36(5) . 3 ?
O2 Ba1 O2 64.64(5) 10_556 3 ?
O2 Ba1 O2 64.64(5) 11_556 3 ?
O2 Ba1 O2 115.36(5) 2 3 ?
O2 Ba1 O2 180.00(14) 12_556 3 ?
O2 Ba1 O3 124.38(10) . 17_445 ?
O2 Ba1 O3 55.62(10) 10_556 17_445 ?
O2 Ba1 O3 117.19(10) 11_556 17_445 ?
O2 Ba1 O3 62.81(10) 2 17_445 ?
O2 Ba1 O3 66.90(10) 12_556 17_445 ?
O2 Ba1 O3 113.10(10) 3 17_445 ?
O2 Ba1 O3 55.62(10) . 5 ?
O2 Ba1 O3 124.38(10) 10_556 5 ?
O2 Ba1 O3 62.81(10) 11_556 5 ?
O2 Ba1 O3 117.19(10) 2 5 ?
O2 Ba1 O3 113.10(10) 12_556 5 ?
O2 Ba1 O3 66.90(10) 3 5 ?
O3 Ba1 O3 180.0 17_445 5 ?
O2 Ba1 O3 113.10(10) . 18_545 ?
O2 Ba1 O3 66.90(10) 10_556 18_545 ?
O2 Ba1 O3 55.62(10) 11_556 18_545 ?
O2 Ba1 O3 124.38(10) 2 18_545 ?
O2 Ba1 O3 117.19(10) 12_556 18_545 ?
O2 Ba1 O3 62.81(10) 3 18_545 ?
O3 Ba1 O3 68.18(12) 17_445 18_545 ?
O3 Ba1 O3 111.82(12) 5 18_545 ?
O2 Ba1 O3 66.90(10) . 6_455 ?
O2 Ba1 O3 113.10(10) 10_556 6_455 ?
O2 Ba1 O3 124.38(10) 11_556 6_455 ?
O2 Ba1 O3 55.62(10) 2 6_455 ?
O2 Ba1 O3 62.81(10) 12_556 6_455 ?
O2 Ba1 O3 117.19(10) 3 6_455 ?
O3 Ba1 O3 111.82(12) 17_445 6_455 ?
O3 Ba1 O3 68.18(12) 5 6_455 ?
O3 Ba1 O3 180.0 18_545 6_455 ?
O2 Ba1 O3 62.81(10) . 16 ?
O2 Ba1 O3 117.19(10) 10_556 16 ?
O2 Ba1 O3 66.90(10) 11_556 16 ?
O2 Ba1 O3 113.10(10) 2 16 ?
O2 Ba1 O3 55.62(10) 12_556 16 ?
O2 Ba1 O3 124.38(10) 3 16 ?
O3 Ba1 O3 68.18(12) 17_445 16 ?
O3 Ba1 O3 111.82(12) 5 16 ?
O3 Ba1 O3 68.18(12) 18_545 16 ?
O3 Ba1 O3 111.82(12) 6_455 16 ?
O2 Ba1 O3 117.19(10) . 4_445 ?
O2 Ba1 O3 62.81(10) 10_556 4_445 ?
O2 Ba1 O3 113.10(10) 11_556 4_445 ?
O2 Ba1 O3 66.90(10) 2 4_445 ?
O2 Ba1 O3 124.38(10) 12_556 4_445 ?
O2 Ba1 O3 55.62(10) 3 4_445 ?
O3 Ba1 O3 111.82(12) 17_445 4_445 ?
O3 Ba1 O3 68.18(12) 5 4_445 ?
O3 Ba1 O3 111.82(12) 18_545 4_445 ?
O3 Ba1 O3 68.18(12) 6_455 4_445 ?
O3 Ba1 O3 180.0 16 4_445 ?
O1 Ti1 O1 180.0 15_556 3_565 ?
O1 Ti1 O1 91.08(14) 15_556 13_566 ?
O1 Ti1 O1 88.92(14) 3_565 13_566 ?
O1 Ti1 O1 88.93(14) 15_556 2_665 ?
O1 Ti1 O1 91.08(14) 3_565 2_665 ?
O1 Ti1 O1 88.93(14) 13_566 2_665 ?
O1 Ti1 O1 88.92(14) 15_556 . ?
O1 Ti1 O1 91.08(14) 3_565 . ?
O1 Ti1 O1 180.0 13_566 . ?
O1 Ti1 O1 91.08(14) 2_665 . ?
O1 Ti1 O1 91.08(14) 15_556 14_456 ?
O1 Ti1 O1 88.92(14) 3_565 14_456 ?
O1 Ti1 O1 91.07(14) 13_566 14_456 ?
O1 Ti1 O1 180.0 2_665 14_456 ?
O1 Ti1 O1 88.92(14) . 14_456 ?
O2 I1 O3 101.18(17) . . ?
O2 I1 O1 96.12(16) . . ?
O3 I1 O1 101.67(16) . . ?
I1 O1 Ti1 136.2(2) . . ?
I1 O2 Ba1 121.27(17) . . ?
I1 O3 Ba1 120.14(17) . 7_554 ?

loop_
_geom_bond_atom_site_label_1
_geom_bond_atom_site_label_2
_geom_bond_distance
_geom_bond_site_symmetry_2
_geom_bond_publ_flag
Ba1 O2 2.802(4) . ?
Ba1 O2 2.802(4) 10_556 ?
Ba1 O2 2.802(4) 11_556 ?
Ba1 O2 2.802(4) 2 ?
Ba1 O2 2.802(4) 12_556 ?
Ba1 O2 2.802(4) 3 ?
Ba1 O3 2.955(4) 17_445 ?
Ba1 O3 2.955(4) 5 ?
Ba1 O3 2.955(4) 18_545 ?
Ba1 O3 2.955(4) 6_455 ?
Ba1 O3 2.955(4) 16 ?
Ba1 O3 2.955(4) 4_445 ?
Ti1 O1 1.950(3) 15_556 ?
Ti1 O1 1.950(3) 3_565 ?
Ti1 O1 1.950(4) 13_566 ?
Ti1 O1 1.950(3) 2_665 ?
Ti1 O1 1.950(4) . ?
Ti1 O1 1.950(3) 14_456 ?
I1 O2 1.779(3) . ?
I1 O3 1.805(4) . ?
I1 O1 1.860(4) . ?
